data_7043984
loop_
_publ_author_name
'B\"uchel, Gabriel E.'
'Kossatz, Susanne'
'Sadique, Ahmad'
'Rapta, P.'
'Zalibera, Michal'
'Bucinsky, Lukas'
'Komorovsky, Stanislav'
'Telser, Joshua'
'Eppinger, J\"org'
'Reiner, Thomas'
'Arion, Vladimir'

_publ_section_title
;
 cis-Tetrachlorido-bis(indazole)osmium(IV) and its osmium(III) analogues:
 paving the way towards the cis-isomer of the ruthenium anticancer drugs
 KP1019 and/or NKP1339
;
_journal_name_full 'Dalton Trans.'
_journal_paper_doi 10.1039/C7DT02194A
_journal_year 2017
_chemical_formula_moiety 'C14 H12 Cl4 N4 Os, 2(C2 H6 O S)'
_chemical_formula_sum 'C18 H24 Cl4 N4 O2 Os S2'
_chemical_formula_weight 724.53
_chemical_name_systematic
;
trans-[Dichlorido-bis(1H-indazole)osmate(IV)]didimethylsulfoxide solvate
;
_space_group_crystal_system monoclinic
_space_group_IT_number 14
_space_group_name_Hall '-P 2yn'
_space_group_name_H-M_alt 'P 1 21/n 1'
_symmetry_space_group_name_Hall '-P 2yn'
_symmetry_space_group_name_H-M 'P 1 21/n 1'
_atom_sites_solution_hydrogens geom
_audit_creation_method SHELXL-2014
_audit_update_record
;
2017-04-19 deposited with the CCDC.
2017-08-14 downloaded from the CCDC.
;
_cell_angle_alpha 90
_cell_angle_beta 91.046(2)
_cell_angle_gamma 90
_cell_formula_units_Z 4
_cell_length_a 10.2354(6)
_cell_length_b 14.3781(6)
_cell_length_c 16.4733(9)
_cell_measurement_reflns_used 9965
_cell_measurement_temperature 100(2)
_cell_measurement_theta_max 28.68
_cell_measurement_theta_min 2.32
_cell_volume 2423.9(2)
_computing_cell_refinement 'Bruker SAINT'
_computing_data_collection 'Bruker APEX2'
_computing_data_reduction 'Bruker SAINT'
_computing_molecular_graphics 'Bruker SHELXTL'
_computing_publication_material 'Bruker SHELXTL'
_computing_structure_refinement 'SHELXL-2014 (Sheldrick, 2014)'
_computing_structure_solution 'SHELXS-2014 (Sheldrick, 2014)'
_diffrn_ambient_temperature 100(2)
_diffrn_measured_fraction_theta_full 0.996
_diffrn_measured_fraction_theta_max 0.993
_diffrn_measurement_device_type 'Bruker APEX-II CCD'
_diffrn_measurement_method '\f and \w scans'
_diffrn_radiation_type MoK\a
_diffrn_radiation_wavelength 0.71073
_diffrn_reflns_av_R_equivalents 0.1041
_diffrn_reflns_av_unetI/netI 0.0468
_diffrn_reflns_Laue_measured_fraction_full 0.996
_diffrn_reflns_Laue_measured_fraction_max 0.993
_diffrn_reflns_limit_h_max 13
_diffrn_reflns_limit_h_min -13
_diffrn_reflns_limit_k_max 17
_diffrn_reflns_limit_k_min -17
_diffrn_reflns_limit_l_max 21
_diffrn_reflns_limit_l_min -21
_diffrn_reflns_number 85723
_diffrn_reflns_point_group_measured_fraction_full 0.996
_diffrn_reflns_point_group_measured_fraction_max 0.993
_diffrn_reflns_theta_full 25.242
_diffrn_reflns_theta_max 27.000
_diffrn_reflns_theta_min 2.324
_diffrn_source 'fine-focus sealed tube'
_exptl_absorpt_coefficient_mu 5.898
_exptl_absorpt_correction_T_max 0.8911
_exptl_absorpt_correction_T_min 0.5900
_exptl_absorpt_correction_type multi-scan
_exptl_absorpt_process_details SADABS
_exptl_crystal_colour red
_exptl_crystal_density_diffrn 1.985
_exptl_crystal_description plate
_exptl_crystal_F_000 1408
_exptl_crystal_size_max 0.100
_exptl_crystal_size_mid 0.100
_exptl_crystal_size_min 0.020
_refine_diff_density_max 1.472
_refine_diff_density_min -1.179
_refine_diff_density_rms 0.142
_refine_ls_extinction_method none
_refine_ls_goodness_of_fit_ref 1.011
_refine_ls_hydrogen_treatment constr
_refine_ls_matrix_type full
_refine_ls_number_parameters 280
_refine_ls_number_reflns 5247
_refine_ls_number_restraints 0
_refine_ls_restrained_S_all 1.011
_refine_ls_R_factor_all 0.0476
_refine_ls_R_factor_gt 0.0266
_refine_ls_shift/su_max 0.002
_refine_ls_shift/su_mean 0.000
_refine_ls_structure_factor_coef Fsqd
_refine_ls_weighting_details 'w=1/[\s^2^(Fo^2^)+(0.0175P)^2^+1.5366P] where P=(Fo^2^+2Fc^2^)/3'
_refine_ls_weighting_scheme calc
_refine_ls_wR_factor_gt 0.0530
_refine_ls_wR_factor_ref 0.0579
_reflns_Friedel_coverage 0.000
_reflns_number_gt 3988
_reflns_number_total 5247
_reflns_threshold_expression 'I > 2\s(I)'
_cod_data_source_file c7dt02194a2.cif
_cod_data_source_block gabu372
_cod_database_code 7043984
_shelx_space_group_comment
;
The symmetry employed for this shelxl refinement is uniquely defined
by the following loop, which should always be used as a source of
symmetry information in preference to the above space-group names.
They are only intended as comments.
;
_shelx_estimated_absorpt_t_min 0.590
_shelx_estimated_absorpt_t_max 0.891
_shelxl_version_number 2014-3

loop_
_space_group_symop_operation_xyz
'x, y, z'
'-x+1/2, y+1/2, -z+1/2'
'-x, -y, -z'
'x-1/2, -y-1/2, z-1/2'

loop_
_atom_site_label
_atom_site_type_symbol
_atom_site_fract_x
_atom_site_fract_y
_atom_site_fract_z
_atom_site_U_iso_or_equiv
_atom_site_adp_type
_atom_site_occupancy
_atom_site_site_symmetry_order
_atom_site_calc_flag
_atom_site_refinement_flags_posn
_atom_site_refinement_flags_adp
Os Os 0.61928(2) 0.74747(2) 0.99380(2) 0.01294(6) Uani 1 1 d . .
Cl1 Cl 0.66693(9) 0.59237(6) 0.97621(5) 0.01891(19) Uani 1 1 d . .
Cl2 Cl 0.69064(9) 0.73755(6) 1.12814(5) 0.01924(19) Uani 1 1 d . .
Cl3 Cl 0.57593(9) 0.90336(6) 1.01390(5) 0.0215(2) Uani 1 1 d . .
Cl4 Cl 0.54705(9) 0.75772(6) 0.85980(5) 0.0195(2) Uani 1 1 d . .
N1 N 0.8652(3) 0.74790(17) 0.89342(18) 0.0171(7) Uani 1 1 d . .
H10 H 0.8302 0.7081 0.8588 0.021 Uiso 1 1 calc R U
N2 N 0.8055(3) 0.78317(19) 0.95955(17) 0.0154(6) Uani 1 1 d . .
C3 C 0.8875(3) 0.8416(2) 0.9964(2) 0.0195(8) Uani 1 1 d . .
H3 H 0.8690 0.8758 1.0441 0.023 Uiso 1 1 calc R U
C4 C 1.0051(3) 0.8455(2) 0.9548(2) 0.0179(8) Uani 1 1 d . .
C5 C 1.1269(3) 0.8901(2) 0.9666(2) 0.0209(8) Uani 1 1 d . .
H5 H 1.1409 0.9317 1.0107 0.025 Uiso 1 1 calc R U
C6 C 1.2227(4) 0.8723(3) 0.9138(2) 0.0244(9) Uani 1 1 d . .
H6 H 1.3053 0.9014 0.9214 0.029 Uiso 1 1 calc R U
C7 C 1.2030(4) 0.8109(3) 0.8471(2) 0.0241(9) Uani 1 1 d . .
H7 H 1.2726 0.8003 0.8108 0.029 Uiso 1 1 calc R U
C8 C 1.0862(4) 0.7666(2) 0.8339(2) 0.0192(8) Uani 1 1 d . .
H8 H 1.0728 0.7259 0.7891 0.023 Uiso 1 1 calc R U
C9 C 0.9881(3) 0.7840(2) 0.8892(2) 0.0151(8) Uani 1 1 d . .
N10 N 0.3469(3) 0.66270(18) 0.99009(17) 0.0159(6) Uani 1 1 d . .
H100 H 0.3626 0.6333 0.9444 0.019 Uiso 1 1 calc R U
N11 N 0.4334(3) 0.71713(19) 1.03082(17) 0.0151(6) Uani 1 1 d . .
C12 C 0.3757(4) 0.7495(2) 1.0971(2) 0.0169(8) Uani 1 1 d . .
H12 H 0.4151 0.7897 1.1363 0.020 Uiso 1 1 calc R U
C13 C 0.2487(3) 0.7152(2) 1.0997(2) 0.0161(8) Uani 1 1 d . .
C14 C 0.1435(4) 0.7269(2) 1.1533(2) 0.0174(8) Uani 1 1 d . .
H14 H 0.1526 0.7635 1.2011 0.021 Uiso 1 1 calc R U
C15 C 0.0294(4) 0.6839(2) 1.1338(2) 0.0213(8) Uani 1 1 d . .
H15 H -0.0427 0.6916 1.1687 0.026 Uiso 1 1 calc R U
C16 C 0.0136(4) 0.6282(2) 1.0637(2) 0.0205(8) Uani 1 1 d . .
H16 H -0.0683 0.5992 1.0527 0.025 Uiso 1 1 calc R U
C17 C 0.1138(3) 0.6153(2) 1.0114(2) 0.0185(8) Uani 1 1 d . .
H17 H 0.1039 0.5776 0.9643 0.022 Uiso 1 1 calc R U
C18 C 0.2319(3) 0.6600(2) 1.03018(19) 0.0143(7) Uani 1 1 d . .
S1 S 0.84565(9) 0.52497(6) 0.76516(6) 0.0215(2) Uani 1 1 d . .
O1 O 0.8270(2) 0.62919(16) 0.76784(14) 0.0256(6) Uani 1 1 d . .
C19 C 0.7747(4) 0.4894(3) 0.6705(2) 0.0332(10) Uani 1 1 d . .
H19A H 0.7834 0.4218 0.6647 0.050 Uiso 1 1 calc R U
H19B H 0.6819 0.5063 0.6687 0.050 Uiso 1 1 calc R U
H19C H 0.8197 0.5204 0.6260 0.050 Uiso 1 1 calc R U
C20 C 1.0122(3) 0.5076(3) 0.7392(2) 0.0274(9) Uani 1 1 d . .
H20A H 1.0305 0.4408 0.7365 0.041 Uiso 1 1 calc R U
H20B H 1.0284 0.5361 0.6863 0.041 Uiso 1 1 calc R U
H20C H 1.0691 0.5363 0.7806 0.041 Uiso 1 1 calc R U
S2 S 0.34331(9) 0.49994(6) 0.79233(5) 0.0202(2) Uani 1 1 d . .
O2 O 0.2953(2) 0.56994(16) 0.85227(14) 0.0249(6) Uani 1 1 d . .
C21 C 0.3936(4) 0.5663(3) 0.7074(2) 0.0317(10) Uani 1 1 d . .
H21A H 0.4265 0.5245 0.6654 0.048 Uiso 1 1 calc R U
H21B H 0.3191 0.6016 0.6855 0.048 Uiso 1 1 calc R U
H21C H 0.4631 0.6094 0.7244 0.048 Uiso 1 1 calc R U
C22 C 0.5009(3) 0.4643(3) 0.8263(2) 0.0225(8) Uani 1 1 d . .
H22A H 0.5357 0.4183 0.7885 0.034 Uiso 1 1 calc R U
H22B H 0.5592 0.5184 0.8287 0.034 Uiso 1 1 calc R U
H22C H 0.4949 0.4366 0.8804 0.034 Uiso 1 1 calc R U

loop_
_atom_site_aniso_label
_atom_site_aniso_U_11
_atom_site_aniso_U_22
_atom_site_aniso_U_33
_atom_site_aniso_U_23
_atom_site_aniso_U_13
_atom_site_aniso_U_12
Os 0.01501(9) 0.01246(10) 0.01139(8) 0.00012(5) 0.00131(6) 0.00108(5)
Cl1 0.0207(5) 0.0135(4) 0.0225(5) -0.0016(3) 0.0009(4) 0.0012(4)
Cl2 0.0197(5) 0.0240(5) 0.0139(4) 0.0002(3) -0.0004(4) -0.0007(4)
Cl3 0.0256(5) 0.0142(5) 0.0249(5) -0.0004(4) 0.0048(4) 0.0028(4)
Cl4 0.0185(5) 0.0267(5) 0.0132(4) 0.0015(3) 0.0009(4) 0.0006(4)
N1 0.0184(16) 0.0187(18) 0.0142(15) -0.0020(12) 0.0006(13) 0.0000(12)
N2 0.0163(16) 0.0135(15) 0.0164(16) 0.0018(12) 0.0022(13) 0.0003(12)
C3 0.029(2) 0.014(2) 0.0150(19) -0.0026(14) -0.0003(17) -0.0017(15)
C4 0.021(2) 0.0146(19) 0.0175(19) 0.0024(14) -0.0026(16) 0.0006(15)
C5 0.024(2) 0.020(2) 0.019(2) 0.0025(16) -0.0051(17) -0.0039(16)
C6 0.020(2) 0.027(2) 0.026(2) 0.0078(17) -0.0039(18) -0.0061(16)
C7 0.022(2) 0.026(2) 0.024(2) 0.0087(16) 0.0031(17) 0.0027(16)
C8 0.022(2) 0.020(2) 0.0153(19) -0.0005(15) 0.0026(16) 0.0047(15)
C9 0.019(2) 0.0126(18) 0.0137(18) 0.0032(14) -0.0025(15) -0.0001(14)
N10 0.0164(16) 0.0143(16) 0.0168(15) -0.0011(12) -0.0002(13) 0.0008(12)
N11 0.0156(16) 0.0147(15) 0.0150(16) 0.0013(12) -0.0022(13) 0.0012(12)
C12 0.022(2) 0.016(2) 0.0128(18) 0.0004(14) -0.0003(15) 0.0040(15)
C13 0.018(2) 0.0137(19) 0.0163(19) 0.0028(14) -0.0021(15) 0.0022(14)
C14 0.022(2) 0.0162(19) 0.0137(18) 0.0026(14) 0.0001(16) 0.0033(15)
C15 0.019(2) 0.022(2) 0.022(2) 0.0058(16) 0.0046(17) 0.0063(16)
C16 0.019(2) 0.017(2) 0.026(2) 0.0065(15) 0.0003(17) -0.0005(15)
C17 0.022(2) 0.014(2) 0.0196(19) 0.0037(15) -0.0027(16) 0.0013(14)
C18 0.0171(19) 0.0118(18) 0.0140(18) 0.0039(14) 0.0021(15) 0.0037(14)
S1 0.0215(5) 0.0233(5) 0.0197(5) -0.0016(4) 0.0000(4) 0.0026(4)
O1 0.0339(16) 0.0192(14) 0.0237(14) -0.0069(11) -0.0022(12) 0.0056(11)
C19 0.031(2) 0.035(2) 0.034(2) -0.0164(19) -0.0057(19) 0.0062(19)
C20 0.020(2) 0.030(2) 0.032(2) 0.0009(17) 0.0056(18) 0.0056(17)
S2 0.0216(5) 0.0192(5) 0.0197(5) -0.0014(4) -0.0012(4) 0.0005(4)
O2 0.0270(15) 0.0271(15) 0.0207(14) -0.0095(11) 0.0000(12) 0.0039(11)
C21 0.041(3) 0.030(2) 0.025(2) 0.0076(17) 0.0024(19) 0.0086(19)
C22 0.020(2) 0.025(2) 0.022(2) 0.0031(16) -0.0037(16) 0.0024(16)

loop_
_atom_type_symbol
_atom_type_description
_atom_type_scat_dispersion_real
_atom_type_scat_dispersion_imag
_atom_type_scat_source
C C 0.0033 0.0016 'International Tables Vol C Tables 4.2.6.8 and 6.1.1.4'
H H 0.0000 0.0000 'International Tables Vol C Tables 4.2.6.8 and 6.1.1.4'
N N 0.0061 0.0033 'International Tables Vol C Tables 4.2.6.8 and 6.1.1.4'
O O 0.0106 0.0060 'International Tables Vol C Tables 4.2.6.8 and 6.1.1.4'
S S 0.1246 0.1234 'International Tables Vol C Tables 4.2.6.8 and 6.1.1.4'
Cl Cl 0.1484 0.1585 'International Tables Vol C Tables 4.2.6.8 and 6.1.1.4'
Os Os -1.2165 7.6030 'International Tables Vol C Tables 4.2.6.8 and 6.1.1.4'

loop_
_geom_angle_atom_site_label_1
_geom_angle_atom_site_label_2
_geom_angle_atom_site_label_3
_geom_angle
N11 Os N2 177.52(10)
N11 Os Cl1 91.78(8)
N2 Os Cl1 90.44(8)
N11 Os Cl3 88.98(8)
N2 Os Cl3 88.78(8)
Cl1 Os Cl3 178.50(3)
N11 Os Cl4 90.87(8)
N2 Os Cl4 90.23(8)
Cl1 Os Cl4 90.36(3)
Cl3 Os Cl4 90.92(3)
N11 Os Cl2 88.91(8)
N2 Os Cl2 89.99(8)
Cl1 Os Cl2 89.82(3)
Cl3 Os Cl2 88.91(3)
Cl4 Os Cl2 179.72(3)
N2 N1 C9 109.2(3)
N2 N1 H10 125.4
C9 N1 H10 125.4
C3 N2 N1 108.3(3)
C3 N2 Os 127.8(2)
N1 N2 Os 124.0(2)
N2 C3 C4 110.1(3)
N2 C3 H3 124.9
C4 C3 H3 124.9
C3 C4 C9 104.9(3)
C3 C4 C5 135.7(3)
C9 C4 C5 119.3(3)
C6 C5 C4 118.3(3)
C6 C5 H5 120.8
C4 C5 H5 120.8
C5 C6 C7 121.6(3)
C5 C6 H6 119.2
C7 C6 H6 119.2
C8 C7 C6 121.5(4)
C8 C7 H7 119.3
C6 C7 H7 119.3
C7 C8 C9 116.9(3)
C7 C8 H8 121.6
C9 C8 H8 121.6
N1 C9 C8 130.0(3)
N1 C9 C4 107.6(3)
C8 C9 C4 122.4(3)
N11 N10 C18 109.9(3)
N11 N10 H100 125.0
C18 N10 H100 125.0
C12 N11 N10 108.2(3)
C12 N11 Os 126.5(2)
N10 N11 Os 125.3(2)
N11 C12 C13 109.2(3)
N11 C12 H12 125.4
C13 C12 H12 125.4
C12 C13 C18 106.0(3)
C12 C13 C14 134.3(3)
C18 C13 C14 119.6(3)
C15 C14 C13 117.4(3)
C15 C14 H14 121.3
C13 C14 H14 121.3
C14 C15 C16 122.5(3)
C14 C15 H15 118.7
C16 C15 H15 118.7
C17 C16 C15 121.1(3)
C17 C16 H16 119.4
C15 C16 H16 119.4
C16 C17 C18 117.0(3)
C16 C17 H17 121.5
C18 C17 H17 121.5
N10 C18 C17 131.1(3)
N10 C18 C13 106.7(3)
C17 C18 C13 122.2(3)
O1 S1 C20 105.53(17)
O1 S1 C19 105.11(17)
C20 S1 C19 97.23(19)
S1 C19 H19A 109.5
S1 C19 H19B 109.5
H19A C19 H19B 109.5
S1 C19 H19C 109.5
H19A C19 H19C 109.5
H19B C19 H19C 109.5
S1 C20 H20A 109.5
S1 C20 H20B 109.5
H20A C20 H20B 109.5
S1 C20 H20C 109.5
H20A C20 H20C 109.5
H20B C20 H20C 109.5
O2 S2 C22 107.07(16)
O2 S2 C21 105.15(17)
C22 S2 C21 97.37(19)
S2 C21 H21A 109.5
S2 C21 H21B 109.5
H21A C21 H21B 109.5
S2 C21 H21C 109.5
H21A C21 H21C 109.5
H21B C21 H21C 109.5
S2 C22 H22A 109.5
S2 C22 H22B 109.5
H22A C22 H22B 109.5
S2 C22 H22C 109.5
H22A C22 H22C 109.5
H22B C22 H22C 109.5

loop_
_geom_bond_atom_site_label_1
_geom_bond_atom_site_label_2
_geom_bond_distance
Os N11 2.055(3)
Os N2 2.063(3)
Os Cl1 2.3022(8)
Os Cl3 2.3099(8)
Os Cl4 2.3197(9)
Os Cl2 2.3222(9)
N1 N2 1.357(4)
N1 C9 1.363(4)
N1 H10 0.8800
N2 C3 1.327(4)
C3 C4 1.397(5)
C3 H3 0.9500
C4 C9 1.404(5)
C4 C5 1.412(5)
C5 C6 1.347(5)
C5 H5 0.9500
C6 C7 1.421(5)
C6 H6 0.9500
C7 C8 1.368(5)
C7 H7 0.9500
C8 C9 1.391(5)
C8 H8 0.9500
N10 N11 1.351(4)
N10 C18 1.361(4)
N10 H100 0.8800
N11 C12 1.334(4)
C12 C13 1.393(5)
C12 H12 0.9500
C13 C18 1.401(5)
C13 C14 1.415(5)
C14 C15 1.354(5)
C14 H14 0.9500
C15 C16 1.413(5)
C15 H15 0.9500
C16 C17 1.364(5)
C16 H16 0.9500
C17 C18 1.399(5)
C17 H17 0.9500
S1 O1 1.511(3)
S1 C20 1.782(4)
S1 C19 1.783(4)
C19 H19A 0.9800
C19 H19B 0.9800
C19 H19C 0.9800
C20 H20A 0.9800
C20 H20B 0.9800
C20 H20C 0.9800
S2 O2 1.499(2)
S2 C22 1.773(4)
S2 C21 1.778(4)
C21 H21A 0.9800
C21 H21B 0.9800
C21 H21C 0.9800
C22 H22A 0.9800
C22 H22B 0.9800
C22 H22C 0.9800

loop_
_geom_hbond_atom_site_label_D
_geom_hbond_atom_site_label_H
_geom_hbond_atom_site_label_A
_geom_hbond_distance_DH
_geom_hbond_distance_HA
_geom_hbond_distance_DA
_geom_hbond_angle_DHA
_geom_hbond_site_symmetry_A
N1 H10 O1 0.88 1.88 2.705(4) 155.6 .
C8 H8 Cl2 0.95 2.98 3.573(4) 121.8 4_675
N10 H100 O2 0.88 1.89 2.677(4) 148.1 .
C12 H12 O1 0.95 2.64 3.355(4) 132.9 4_576
C19 H19A Cl4 0.98 2.96 3.835(4) 149.0 2_646
C20 H20C S2 0.98 2.86 3.487(4) 122.7 1_655
C20 H20C O2 0.98 2.62 3.532(5) 154.0 1_655
C21 H21B Cl2 0.98 2.81 3.725(4) 154.9 4_575
C22 H22B Cl1 0.98 2.86 3.496(4) 123.8 .
C22 H22C Cl1 0.98 2.94 3.795(4) 146.5 3_667

loop_
_geom_torsion_atom_site_label_1
_geom_torsion_atom_site_label_2
_geom_torsion_atom_site_label_3
_geom_torsion_atom_site_label_4
_geom_torsion
C9 N1 N2 C3 0.8(4)
C9 N1 N2 Os -178.6(2)
N1 N2 C3 C4 -0.4(4)
Os N2 C3 C4 178.9(2)
N2 C3 C4 C9 -0.1(4)
N2 C3 C4 C5 -176.4(4)
C3 C4 C5 C6 176.2(4)
C9 C4 C5 C6 0.3(5)
C4 C5 C6 C7 0.6(5)
C5 C6 C7 C8 -0.5(6)
C6 C7 C8 C9 -0.4(5)
N2 N1 C9 C8 178.0(3)
N2 N1 C9 C4 -0.9(4)
C7 C8 C9 N1 -177.3(3)
C7 C8 C9 C4 1.4(5)
C3 C4 C9 N1 0.6(4)
C5 C4 C9 N1 177.6(3)
C3 C4 C9 C8 -178.4(3)
C5 C4 C9 C8 -1.4(5)
C18 N10 N11 C12 0.2(4)
C18 N10 N11 Os -177.9(2)
N10 N11 C12 C13 0.1(4)
Os N11 C12 C13 178.2(2)
N11 C12 C13 C18 -0.4(4)
N11 C12 C13 C14 -178.6(4)
C12 C13 C14 C15 177.4(4)
C18 C13 C14 C15 -0.6(5)
C13 C14 C15 C16 0.8(5)
C14 C15 C16 C17 -0.3(5)
C15 C16 C17 C18 -0.4(5)
N11 N10 C18 C17 178.6(3)
N11 N10 C18 C13 -0.4(4)
C16 C17 C18 N10 -178.3(3)
C16 C17 C18 C13 0.6(5)
C12 C13 C18 N10 0.5(4)
C14 C13 C18 N10 179.0(3)
C12 C13 C18 C17 -178.6(3)
C14 C13 C18 C17 -0.1(5)
